data_2203529
loop_
_publ_author_name
'Ishizuka, Kentaro'
'Kawanami, Toshio'
'Furuno, Hiroshi'
'Inanaga, Junji'

_publ_section_title
;
 Conspicuous hydrogen bonds linking
 (<i>R</i>,<i>R</i>)-3',3''-bisBINOL, methyl 2-methylphenyl
 (<i>R</i>)-sulfoxide and chloroform in the 1:2:1 complex
;
_journal_issue 4
_journal_name_full 'Acta Crystallographica Section E'
_journal_page_first o607
_journal_page_last o609
_journal_paper_doi 10.1107/S1600536804005768
_journal_volume 60
_journal_year 2004
_chemical_formula_iupac 'C40 H26 O4, 2C8 H10 O S, C H Cl3'
_chemical_formula_moiety 'C40 H26 O4, 2C8 H10 O S, C H Cl3'
_chemical_formula_sum 'C57 H47 Cl3 O6 S2'
_chemical_formula_weight 998.42
_space_group_IT_number 19
_symmetry_cell_setting orthorhombic
_symmetry_space_group_name_Hall 'P 2ac 2ab'
_symmetry_space_group_name_H-M 'P 21 21 21'
_audit_creation_method 'WinGX routine CIF_UPDATE'
_cell_angle_alpha 90
_cell_angle_beta 90
_cell_angle_gamma 90
_cell_formula_units_Z 4
_cell_length_a 13.8789(15)
_cell_length_b 15.410(2)
_cell_length_c 22.705(2)
_cell_measurement_reflns_used 41152
_cell_measurement_temperature 93(2)
_cell_measurement_theta_max 27.5
_cell_measurement_theta_min 3.1
_cell_volume 4856.0(9)
_computing_cell_refinement PROCESS-AUTO
_computing_data_collection 'PROCESS-AUTO (Rigaku Corporation, 1998)'
_computing_data_reduction 'CrystalStructure (Rigaku/MSC and Rigaku Corporation, 2001)'
_computing_molecular_graphics 'ORTEP-3 for Windows (Farrugia, 1997)'
_computing_publication_material 'WinGX (Farrugia, 1999)'
_computing_structure_refinement 'SHELXL97 (Sheldrick, 1997a)'
_computing_structure_solution 'SHELXS97 (Sheldrick, 1997b)'
_diffrn_measured_fraction_theta_full 0.993
_diffrn_measured_fraction_theta_max 0.993
_diffrn_measurement_device_type 'Rigaku R-AXIS RAPID'
_diffrn_measurement_method \w
_diffrn_radiation_type MoK\a
_diffrn_radiation_wavelength 0.71075
_diffrn_reflns_av_R_equivalents 0.040
_diffrn_reflns_limit_h_max 18
_diffrn_reflns_limit_h_min -15
_diffrn_reflns_limit_k_max 19
_diffrn_reflns_limit_k_min -19
_diffrn_reflns_limit_l_max 28
_diffrn_reflns_limit_l_min -29
_diffrn_reflns_number 40838
_diffrn_reflns_theta_full 27.5
_diffrn_reflns_theta_max 27.5
_diffrn_reflns_theta_min 3
_diffrn_standards_decay_% 0
_diffrn_standards_interval_count 0
_diffrn_standards_interval_time 0
_diffrn_standards_number 0
_exptl_absorpt_coefficient_mu 0.33
_exptl_absorpt_correction_T_max 0.828
_exptl_absorpt_correction_T_min 0.779
_exptl_absorpt_correction_type multi-scan
_exptl_absorpt_process_details
;
(ABSCOR; Higashi, 1995).
;
_exptl_crystal_colour yellow
_exptl_crystal_density_diffrn 1.366
_exptl_crystal_density_method 'not measured'
_exptl_crystal_description block
_exptl_crystal_F_000 2080
_exptl_crystal_size_max 0.8
_exptl_crystal_size_mid 0.8
_exptl_crystal_size_min 0.6
_refine_diff_density_max 0.27
_refine_diff_density_min -0.37
_refine_ls_abs_structure_details 'Flack (1983), 4963 Friedel pairs'
_refine_ls_abs_structure_Flack -0.01(4)
_refine_ls_extinction_coef 0.00146(18)
_refine_ls_extinction_expression Fc^*^=kFc[1+0.001xFc^2^\l^3^/sin(2\q)]^-1/4^
_refine_ls_extinction_method SHELXL97
_refine_ls_goodness_of_fit_ref 1.05
_refine_ls_hydrogen_treatment mixed
_refine_ls_matrix_type full
_refine_ls_number_parameters 641
_refine_ls_number_reflns 11046
_refine_ls_number_restraints 0
_refine_ls_restrained_S_all 1.05
_refine_ls_R_factor_gt 0.033
_refine_ls_shift/su_max 0.007
_refine_ls_structure_factor_coef Fsqd
_refine_ls_weighting_details 'calc w = 1/[\s^2^(Fo^2^)+(0.03P)^2^+3.7498P] where P = (Fo^2^+2Fc^2^)/3'
_refine_ls_weighting_scheme calc
_refine_ls_wR_factor_ref 0.088
_reflns_number_gt 10476
_reflns_number_total 11046
_reflns_threshold_expression I>2\s(I)
_cod_data_source_file ya6197.cif
_cod_data_source_block I
_cod_original_cell_volume 4856.0(10)
_cod_database_code 2203529

loop_
_symmetry_equiv_pos_as_xyz
'x, y, z'
'-x+1/2, -y, z+1/2'
'x+1/2, -y+1/2, -z'
'-x, y+1/2, -z+1/2'

loop_
_atom_site_label
_atom_site_fract_x
_atom_site_fract_y
_atom_site_fract_z
_atom_site_U_iso_or_equiv
_atom_site_adp_type
_atom_site_calc_flag
_atom_site_refinement_flags
_atom_site_occupancy
_atom_site_type_symbol
Cl1 0.76606(4) 0.59308(4) -0.08901(3) 0.03354(12) Uani d . 1 Cl
Cl2 0.87539(4) 0.48607(5) -0.16979(3) 0.04138(15) Uani d . 1 Cl
Cl3 0.66691(4) 0.47732(4) -0.16851(3) 0.03682(14) Uani d . 1 Cl
S2 0.66926(4) 0.19513(4) 0.24223(2) 0.02850(12) Uani d . 1 S
S1 0.91769(4) 0.15684(3) -0.08317(2) 0.02370(11) Uani d . 1 S
O1 0.71990(11) 0.32386(10) -0.04027(6) 0.0236(3) Uani d . 1 O
H1 0.768(3) 0.293(2) -0.0289(14) 0.056(10) Uiso d . 1 H
O2 0.75189(10) 0.24517(10) 0.10786(7) 0.0232(3) Uani d . 1 O
H2 0.760(2) 0.2003(18) 0.1284(12) 0.031(7) Uiso d . 1 H
O3 0.85372(11) 0.06919(9) 0.05650(6) 0.0218(3) Uani d . 1 O
H3 0.8564(19) 0.1166(17) 0.0381(12) 0.026(7) Uiso d . 1 H
O4 0.68286(11) -0.02080(10) 0.13120(7) 0.0256(3) Uani d . 1 O
H4 0.712(2) 0.023(2) 0.1480(13) 0.040(8) Uiso d . 1 H
O6 0.71915(12) 0.13309(10) 0.20096(7) 0.0287(3) Uani d . 1 O
O5 0.84929(10) 0.18993(10) -0.03659(6) 0.0232(3) Uani d . 1 O
C16 1.10223(14) 0.37986(13) 0.02766(9) 0.0208(4) Uani d . 1 C
H12 1.1613 0.3515 0.0365 0.025 Uiso calc R 1 H
C19 0.93000(15) 0.46618(12) 0.00364(9) 0.0205(4) Uani d . 1 C
H15 0.8723 0.4974 -0.0039 0.025 Uiso calc R 1 H
C18 1.01517(16) 0.49573(14) -0.01913(10) 0.0250(4) Uani d . 1 C
H14 1.0154 0.5457 -0.0436 0.03 Uiso calc R 1 H
C17 1.10242(15) 0.45300(13) -0.00673(10) 0.0236(4) Uani d . 1 C
H13 1.1613 0.4748 -0.0221 0.028 Uiso calc R 1 H
C20 0.92647(14) 0.38986(12) 0.03829(8) 0.0171(4) Uani d . 1 C
C15 1.01467(14) 0.34637(13) 0.05005(8) 0.0177(4) Uani d . 1 C
C14 1.01163(14) 0.26826(12) 0.08288(9) 0.0171(4) Uani d . 1 C
H11 1.0703 0.2394 0.0919 0.02 Uiso calc R 1 H
C13 0.92695(14) 0.23328(12) 0.10183(8) 0.0161(3) Uani d . 1 C
C12 0.83873(13) 0.27759(12) 0.09004(8) 0.0171(4) Uani d . 1 C
C11 0.83799(14) 0.35563(12) 0.06029(8) 0.0174(4) Uani d . 1 C
C23 0.92672(13) 0.15116(13) 0.13659(8) 0.0175(4) Uani d . 1 C
C22 0.88899(14) 0.07296(13) 0.11214(9) 0.0181(4) Uani d . 1 C
C21 0.88716(14) -0.00289(13) 0.14483(8) 0.0188(4) Uani d . 1 C
C30 0.92327(14) -0.00206(13) 0.20406(9) 0.0195(4) Uani d . 1 C
C25 0.96120(14) 0.07575(13) 0.22815(9) 0.0196(4) Uani d . 1 C
C24 0.96269(14) 0.15102(13) 0.19265(9) 0.0189(4) Uani d . 1 C
H16 0.9894 0.203 0.2082 0.023 Uiso calc R 1 H
C26 0.99385(14) 0.07689(14) 0.28750(9) 0.0226(4) Uani d . 1 C
H17 1.0199 0.1288 0.3035 0.027 Uiso calc R 1 H
C27 0.98827(16) 0.00423(15) 0.32180(10) 0.0264(4) Uani d . 1 C
H18 1.0088 0.006 0.3617 0.032 Uiso calc R 1 H
C28 0.95200(16) -0.07321(15) 0.29775(10) 0.0281(5) Uani d . 1 C
H19 0.9491 -0.1238 0.3216 0.034 Uiso calc R 1 H
C29 0.92074(16) -0.07697(14) 0.24047(9) 0.0243(4) Uani d . 1 C
H20 0.8972 -0.1302 0.225 0.029 Uiso calc R 1 H
C31 0.84259(16) -0.08173(13) 0.11912(8) 0.0217(4) Uani d . 1 C
C32 0.74329(15) -0.08477(13) 0.11257(9) 0.0230(4) Uani d . 1 C
C33 0.69741(16) -0.15657(14) 0.08630(10) 0.0269(4) Uani d . 1 C
H21 0.6295 -0.1561 0.081 0.032 Uiso calc R 1 H
C34 0.74970(18) -0.22689(14) 0.06837(9) 0.0293(5) Uani d . 1 C
H22 0.7177 -0.2748 0.0507 0.035 Uiso calc R 1 H
C35 0.85121(17) -0.22914(13) 0.07580(9) 0.0273(5) Uani d . 1 C
C40 0.89814(16) -0.15521(14) 0.10029(9) 0.0242(4) Uani d . 1 C
C39 1.00001(17) -0.15786(15) 0.10592(10) 0.0291(5) Uani d . 1 C
H26 1.033 -0.1089 0.1214 0.035 Uiso calc R 1 H
C38 1.05137(18) -0.22954(16) 0.08949(12) 0.0353(5) Uani d . 1 C
H25 1.1194 -0.2298 0.0939 0.042 Uiso calc R 1 H
C37 1.0044(2) -0.30330(16) 0.06599(11) 0.0367(6) Uani d . 1 C
H24 1.0406 -0.353 0.0548 0.044 Uiso calc R 1 H
C36 0.9068(2) -0.30230(15) 0.05950(10) 0.0339(5) Uani d . 1 C
H23 0.8753 -0.3518 0.0437 0.041 Uiso calc R 1 H
C7 0.64822(17) 0.60202(15) 0.16331(11) 0.0305(5) Uani d . 1 C
H8 0.6261 0.6463 0.1891 0.037 Uiso calc R 1 H
C8 0.73139(18) 0.55454(15) 0.17738(10) 0.0302(5) Uani d . 1 C
H9 0.7656 0.5674 0.2126 0.036 Uiso calc R 1 H
C9 0.76393(15) 0.48993(14) 0.14105(9) 0.0242(4) Uani d . 1 C
H10 0.8203 0.4584 0.1513 0.029 Uiso calc R 1 H
C10 0.71398(14) 0.46983(12) 0.08828(9) 0.0195(4) Uani d . 1 C
C5 0.62956(14) 0.51794(13) 0.07400(9) 0.0207(4) Uani d . 1 C
C4 0.57816(15) 0.49745(13) 0.02183(9) 0.0223(4) Uani d . 1 C
H6 0.522 0.5295 0.0119 0.027 Uiso calc R 1 H
C6 0.59910(16) 0.58473(14) 0.11271(10) 0.0262(4) Uani d . 1 C
H7 0.5436 0.618 0.1032 0.031 Uiso calc R 1 H
C3 0.60847(15) 0.43230(14) -0.01405(9) 0.0218(4) Uani d . 1 C
H5 0.5729 0.4183 -0.0485 0.026 Uiso calc R 1 H
C2 0.69263(14) 0.38552(12) -0.00011(9) 0.0184(4) Uani d . 1 C
C1 0.74601(14) 0.40290(12) 0.04950(8) 0.0178(4) Uani d . 1 C
C57 0.77114(17) 0.49217(15) -0.12591(10) 0.0292(5) Uani d . 1 C
H47 0.773(2) 0.4482(17) -0.0964(12) 0.035 Uiso d . 1 H
C54 0.73992(17) 0.08022(16) 0.32340(10) 0.0320(5) Uani d . 1 C
H30 0.7725 0.0546 0.291 0.038 Uiso calc R 1 H
C51 0.64497(17) 0.15689(18) 0.41738(11) 0.0361(5) Uani d . 1 C
H27 0.6137 0.1833 0.45 0.043 Uiso calc R 1 H
C52 0.70371(18) 0.0857(2) 0.42662(11) 0.0424(6) Uani d . 1 C
H28 0.712 0.0637 0.4654 0.051 Uiso calc R 1 H
C53 0.75072(18) 0.04616(19) 0.37987(11) 0.0398(6) Uani d . 1 C
H29 0.7898 -0.0036 0.3863 0.048 Uiso calc R 1 H
C50 0.63072(16) 0.19054(15) 0.36131(10) 0.0279(5) Uani d . 1 C
C49 0.68156(16) 0.15143(15) 0.31513(9) 0.0256(4) Uani d . 1 C
C55 0.56062(17) 0.26421(16) 0.35160(11) 0.0344(5) Uani d . 1 C
H32 0.531 0.2804 0.3892 0.052 Uiso calc R 1 H
H33 0.5104 0.2457 0.324 0.052 Uiso calc R 1 H
H31 0.595 0.3143 0.3353 0.052 Uiso calc R 1 H
C56 0.7547(2) 0.28362(18) 0.25142(12) 0.0465(7) Uani d . 1 C
H35 0.8187 0.2599 0.2599 0.07 Uiso calc R 1 H
H36 0.734 0.3206 0.2842 0.07 Uiso calc R 1 H
H34 0.7573 0.318 0.2152 0.07 Uiso calc R 1 H
C46 0.78717(16) 0.23424(15) -0.15804(9) 0.0257(4) Uani d . 1 C
C41 0.86415(15) 0.17762(13) -0.15361(9) 0.0220(4) Uani d . 1 C
C42 0.90022(17) 0.13387(15) -0.20290(10) 0.0293(5) Uani d . 1 C
C43 0.85786(17) 0.15253(16) -0.25703(10) 0.0301(5) Uani d . 1 C
H37 0.8815 0.1247 -0.2914 0.036 Uiso calc R 1 H
C44 0.78244(17) 0.21035(14) -0.26209(9) 0.0269(4) Uani d . 1 C
H38 0.7554 0.2224 -0.2996 0.032 Uiso calc R 1 H
C45 0.74636(17) 0.25067(15) -0.21256(10) 0.0289(5) Uani d . 1 C
H39 0.6936 0.2897 -0.2158 0.035 Uiso calc R 1 H
C47 0.9803(2) 0.0681(2) -0.19856(13) 0.0531(8) Uani d . 1 C
H42 0.9832 0.0342 -0.235 0.08 Uiso calc R 1 H
H43 0.9681 0.0293 -0.1652 0.08 Uiso calc R 1 H
H41 1.0418 0.0982 -0.1926 0.08 Uiso calc R 1 H
C48 1.01104(16) 0.23655(18) -0.08747(11) 0.0343(5) Uani d . 1 C
H45 0.9823 0.2942 -0.0923 0.051 Uiso calc R 1 H
H46 1.0526 0.2239 -0.1213 0.051 Uiso calc R 1 H
H44 1.0494 0.2352 -0.0512 0.051 Uiso calc R 1 H
H40 0.765(2) 0.2579(18) -0.1232(13) 0.039(7) Uiso d . 1 H

loop_
_atom_site_aniso_label
_atom_site_aniso_U_11
_atom_site_aniso_U_22
_atom_site_aniso_U_33
_atom_site_aniso_U_12
_atom_site_aniso_U_13
_atom_site_aniso_U_23
Cl1 0.0371(3) 0.0283(3) 0.0353(3) -0.0014(2) -0.0057(2) 0.0014(2)
Cl2 0.0292(3) 0.0483(4) 0.0467(4) -0.0031(3) 0.0078(3) 0.0003(3)
Cl3 0.0276(3) 0.0467(3) 0.0362(3) -0.0012(3) -0.0017(2) -0.0096(3)
S2 0.0315(3) 0.0281(3) 0.0260(3) 0.0033(2) 0.0052(2) 0.0039(2)
S1 0.0244(2) 0.0281(2) 0.0186(2) 0.0064(2) 0.00005(19) -0.0006(2)
O1 0.0224(7) 0.0266(8) 0.0217(7) 0.0054(6) -0.0035(6) -0.0066(6)
O2 0.0177(7) 0.0220(7) 0.0300(8) -0.0015(6) 0.0026(6) 0.0086(6)
O3 0.0297(8) 0.0192(7) 0.0166(7) -0.0031(6) -0.0026(6) 0.0036(6)
O4 0.0246(8) 0.0262(8) 0.0260(7) -0.0029(6) -0.0029(6) 0.0035(6)
O6 0.0345(9) 0.0279(8) 0.0237(7) 0.0008(7) 0.0055(6) 0.0004(6)
O5 0.0230(7) 0.0286(7) 0.0179(7) 0.0031(6) 0.0022(5) 0.0001(6)
C16 0.0178(9) 0.0225(9) 0.0220(9) -0.0013(7) 0.0006(7) -0.0014(8)
C19 0.0224(10) 0.0174(9) 0.0218(9) 0.0001(8) -0.0012(8) 0.0009(8)
C18 0.0288(11) 0.0204(10) 0.0259(10) -0.0044(8) -0.0025(8) 0.0070(8)
C17 0.0212(10) 0.0232(10) 0.0265(10) -0.0059(8) 0.0028(8) 0.0021(8)
C20 0.0199(9) 0.0147(8) 0.0166(9) -0.0024(7) 0.0009(7) -0.0023(7)
C15 0.0163(9) 0.0206(9) 0.0162(8) -0.0008(7) -0.0010(7) -0.0023(8)
C14 0.0177(9) 0.0142(8) 0.0192(9) 0.0006(7) -0.0007(7) -0.0027(7)
C13 0.0203(9) 0.0131(8) 0.0150(8) -0.0006(7) -0.0004(7) -0.0006(7)
C12 0.0160(8) 0.0171(8) 0.0183(8) -0.0011(7) 0.0006(7) 0.0003(7)
C11 0.0171(9) 0.0200(9) 0.0152(8) 0.0004(7) -0.0006(7) -0.0017(7)
C23 0.0160(8) 0.0182(9) 0.0184(9) 0.0015(7) 0.0021(7) 0.0020(7)
C22 0.0178(9) 0.0189(9) 0.0177(9) 0.0010(7) 0.0003(7) 0.0002(7)
C21 0.0202(9) 0.0185(9) 0.0177(9) 0.0000(7) -0.0006(7) 0.0001(7)
C30 0.0179(9) 0.0208(9) 0.0198(9) 0.0014(7) -0.0003(7) 0.0013(7)
C25 0.0166(9) 0.0222(10) 0.0199(9) 0.0024(7) -0.0013(7) 0.0007(8)
C24 0.0171(9) 0.0187(9) 0.0209(9) 0.0006(7) -0.0016(7) -0.0013(7)
C26 0.0209(10) 0.0268(10) 0.0200(10) 0.0006(8) -0.0019(7) 0.0002(8)
C27 0.0270(10) 0.0307(11) 0.0214(10) 0.0037(9) -0.0039(8) 0.0023(9)
C28 0.0299(11) 0.0306(11) 0.0238(10) 0.0034(9) -0.0023(9) 0.0107(9)
C29 0.0272(10) 0.0205(9) 0.0252(10) -0.0001(8) -0.0008(8) 0.0033(8)
C31 0.0292(10) 0.0196(9) 0.0163(9) -0.0041(8) -0.0009(8) 0.0040(7)
C32 0.0292(11) 0.0200(9) 0.0199(9) -0.0028(8) -0.0017(8) 0.0068(8)
C33 0.0305(11) 0.0277(10) 0.0224(10) -0.0080(9) -0.0063(8) 0.0066(9)
C34 0.0433(14) 0.0248(10) 0.0198(10) -0.0119(10) -0.0068(9) 0.0020(8)
C35 0.0408(13) 0.0192(10) 0.0218(10) -0.0060(9) -0.0007(9) 0.0029(8)
C40 0.0341(11) 0.0197(9) 0.0188(9) -0.0036(9) 0.0004(8) 0.0021(8)
C39 0.0337(12) 0.0206(10) 0.0329(12) -0.0019(9) 0.0029(9) -0.0023(9)
C38 0.0333(12) 0.0325(12) 0.0400(13) 0.0014(10) 0.0039(10) -0.0037(11)
C37 0.0501(16) 0.0230(11) 0.0370(13) 0.0022(11) 0.0043(11) -0.0050(10)
C36 0.0547(15) 0.0184(10) 0.0285(11) -0.0049(10) -0.0019(11) -0.0019(9)
C7 0.0297(12) 0.0282(11) 0.0336(12) 0.0036(9) 0.0031(9) -0.0121(9)
C8 0.0298(11) 0.0337(12) 0.0271(11) 0.0014(10) -0.0043(9) -0.0085(9)
C9 0.0222(10) 0.0275(10) 0.0229(10) 0.0016(9) -0.0048(8) -0.0024(8)
C10 0.0194(9) 0.0183(9) 0.0208(9) -0.0017(7) 0.0008(7) 0.0002(8)
C5 0.0187(9) 0.0175(9) 0.0259(10) 0.0001(7) 0.0006(7) 0.0000(8)
C4 0.0194(9) 0.0210(10) 0.0265(10) 0.0025(8) -0.0018(8) 0.0029(8)
C6 0.0248(10) 0.0198(10) 0.0341(11) 0.0059(8) 0.0005(9) -0.0033(9)
C3 0.0195(9) 0.0262(10) 0.0197(10) -0.0007(8) -0.0034(7) 0.0011(8)
C2 0.0189(9) 0.0164(9) 0.0199(9) -0.0016(7) 0.0013(7) 0.0002(7)
C1 0.0176(9) 0.0159(8) 0.0201(9) -0.0021(7) 0.0001(7) 0.0025(7)
C57 0.0308(11) 0.0292(11) 0.0278(11) -0.0004(10) 0.0007(9) 0.0024(9)
C54 0.0287(11) 0.0399(13) 0.0273(11) 0.0044(10) 0.0049(9) 0.0028(10)
C51 0.0265(11) 0.0551(15) 0.0267(11) -0.0082(11) 0.0032(9) -0.0063(12)
C52 0.0327(13) 0.0699(19) 0.0245(12) -0.0022(13) -0.0021(9) 0.0066(12)
C53 0.0301(13) 0.0531(16) 0.0360(13) 0.0065(11) -0.0001(10) 0.0127(12)
C50 0.0207(10) 0.0314(11) 0.0317(11) -0.0082(9) 0.0020(8) -0.0050(9)
C49 0.0243(10) 0.0310(11) 0.0215(10) -0.0035(9) 0.0019(8) 0.0016(8)
C55 0.0284(12) 0.0346(12) 0.0402(13) -0.0043(10) 0.0099(10) -0.0070(10)
C56 0.0615(19) 0.0374(14) 0.0406(14) -0.0131(13) 0.0173(13) -0.0080(11)
C46 0.0316(11) 0.0280(11) 0.0175(9) 0.0035(9) -0.0013(8) -0.0042(8)
C41 0.0254(10) 0.0223(10) 0.0183(9) 0.0001(8) -0.0001(7) -0.0010(8)
C42 0.0294(11) 0.0313(11) 0.0272(11) 0.0044(9) 0.0010(9) -0.0062(9)
C43 0.0332(12) 0.0376(12) 0.0194(10) -0.0032(10) 0.0032(8) -0.0081(9)
C44 0.0333(12) 0.0255(10) 0.0220(10) -0.0070(9) -0.0012(9) -0.0002(8)
C45 0.0326(12) 0.0296(11) 0.0244(10) 0.0044(9) -0.0048(9) -0.0026(9)
C47 0.0492(17) 0.073(2) 0.0368(15) 0.0310(16) -0.0039(13) -0.0206(14)
C48 0.0238(11) 0.0530(15) 0.0260(11) -0.0065(10) -0.0012(9) -0.0025(11)

loop_
_atom_type_symbol
_atom_type_description
_atom_type_scat_dispersion_real
_atom_type_scat_dispersion_imag
_atom_type_scat_source
C C 0.0033 0.0016 'International Tables Vol C Tables 4.2.6.8 and 6.1.1.4'
H H 0 0 'International Tables Vol C Tables 4.2.6.8 and 6.1.1.4'
O O 0.0106 0.006 'International Tables Vol C Tables 4.2.6.8 and 6.1.1.4'
S S 0.1246 0.1234 'International Tables Vol C Tables 4.2.6.8 and 6.1.1.4'
Cl Cl 0.1484 0.1585 'International Tables Vol C Tables 4.2.6.8 and 6.1.1.4'

loop_
_geom_angle_atom_site_label_1
_geom_angle_atom_site_label_2
_geom_angle_atom_site_label_3
_geom_angle
O6 S2 C49 106.96(10)
O6 S2 C56 104.32(11)
C49 S2 C56 96.52(12)
O5 S1 C48 105.18(10)
O5 S1 C41 107.70(9)
C48 S1 C41 97.41(11)
C2 O1 H1 113(2)
C12 O2 H2 110.5(19)
C22 O3 H3 114.1(18)
C32 O4 H4 114.2(19)
C17 C16 C15 120.40(19)
C17 C16 H12 119.8
C15 C16 H12 119.8
C18 C19 C20 121.09(19)
C18 C19 H15 119.5
C20 C19 H15 119.5
C19 C18 C17 120.81(19)
C19 C18 H14 119.6
C17 C18 H14 119.6
C16 C17 C18 119.80(19)
C16 C17 H13 120.1
C18 C17 H13 120.1
C19 C20 C15 117.80(18)
C19 C20 C11 122.10(18)
C15 C20 C11 120.09(17)
C16 C15 C14 121.64(18)
C16 C15 C20 120.03(18)
C14 C15 C20 118.30(17)
C13 C14 C15 121.86(17)
C13 C14 H11 119.1
C15 C14 H11 119.1
C14 C13 C12 119.44(17)
C14 C13 C23 120.30(17)
C12 C13 C23 120.22(17)
O2 C12 C11 117.22(17)
O2 C12 C13 121.76(16)
C11 C12 C13 121.01(17)
C12 C11 C20 119.17(17)
C12 C11 C1 120.87(17)
C20 C11 C1 119.94(16)
C24 C23 C22 119.67(18)
C24 C23 C13 119.56(18)
C22 C23 C13 120.77(17)
O3 C22 C21 117.17(17)
O3 C22 C23 122.09(17)
C21 C22 C23 120.74(18)
C22 C21 C30 119.23(18)
C22 C21 C31 119.22(17)
C30 C21 C31 121.45(17)
C25 C30 C29 118.13(18)
C25 C30 C21 119.88(17)
C29 C30 C21 121.97(18)
C24 C25 C30 118.64(18)
C24 C25 C26 121.73(19)
C30 C25 C26 119.60(19)
C23 C24 C25 121.81(19)
C23 C24 H16 119.1
C25 C24 H16 119.1
C27 C26 C25 120.8(2)
C27 C26 H17 119.6
C25 C26 H17 119.6
C26 C27 C28 119.6(2)
C26 C27 H18 120.2
C28 C27 H18 120.2
C29 C28 C27 121.2(2)
C29 C28 H19 119.4
C27 C28 H19 119.4
C28 C29 C30 120.6(2)
C28 C29 H20 119.7
C30 C29 H20 119.7
C32 C31 C40 118.38(19)
C32 C31 C21 118.96(19)
C40 C31 C21 122.66(19)
O4 C32 C31 123.66(19)
O4 C32 C33 114.94(19)
C31 C32 C33 121.4(2)
C34 C33 C32 120.6(2)
C34 C33 H21 119.7
C32 C33 H21 119.7
C33 C34 C35 120.7(2)
C33 C34 H22 119.6
C35 C34 H22 119.6
C36 C35 C34 122.0(2)
C36 C35 C40 119.3(2)
C34 C35 C40 118.7(2)
C39 C40 C35 117.8(2)
C39 C40 C31 122.1(2)
C35 C40 C31 120.1(2)
C38 C39 C40 121.2(2)
C38 C39 H26 119.4
C40 C39 H26 119.4
C39 C38 C37 120.8(2)
C39 C38 H25 119.6
C37 C38 H25 119.6
C36 C37 C38 119.3(2)
C36 C37 H24 120.3
C38 C37 H24 120.3
C37 C36 C35 121.5(2)
C37 C36 H23 119.3
C35 C36 H23 119.3
C6 C7 C8 120.1(2)
C6 C7 H8 119.9
C8 C7 H8 119.9
C9 C8 C7 120.9(2)
C9 C8 H9 119.6
C7 C8 H9 119.6
C8 C9 C10 120.4(2)
C8 C9 H10 119.8
C10 C9 H10 119.8
C9 C10 C5 118.74(18)
C9 C10 C1 121.78(18)
C5 C10 C1 119.48(18)
C6 C5 C4 121.96(19)
C6 C5 C10 118.82(19)
C4 C5 C10 119.22(18)
C3 C4 C5 120.61(19)
C3 C4 H6 119.7
C5 C4 H6 119.7
C7 C6 C5 121.0(2)
C7 C6 H7 119.5
C5 C6 H7 119.5
C4 C3 C2 119.98(19)
C4 C3 H5 120
C2 C3 H5 120
O1 C2 C1 122.12(17)
O1 C2 C3 115.73(17)
C1 C2 C3 122.10(18)
C2 C1 C10 118.59(18)
C2 C1 C11 120.08(17)
C10 C1 C11 121.25(17)
Cl3 C57 Cl2 111.02(13)
Cl3 C57 Cl1 110.06(13)
Cl2 C57 Cl1 110.38(13)
Cl3 C57 H47 108.1(17)
Cl2 C57 H47 110.1(17)
Cl1 C57 H47 107.1(16)
C49 C54 C53 119.3(2)
C49 C54 H30 120.4
C53 C54 H30 120.4
C52 C51 C50 121.3(2)
C52 C51 H27 119.4
C50 C51 H27 119.4
C51 C52 C53 120.6(2)
C51 C52 H28 119.7
C53 C52 H28 119.7
C52 C53 C54 119.2(2)
C52 C53 H29 120.4
C54 C53 H29 120.4
C51 C50 C49 117.0(2)
C51 C50 C55 120.4(2)
C49 C50 C55 122.6(2)
C54 C49 C50 122.5(2)
C54 C49 S2 118.73(17)
C50 C49 S2 118.76(18)
C50 C55 H32 109.5
C50 C55 H33 109.5
H32 C55 H33 109.5
C50 C55 H31 109.5
H32 C55 H31 109.5
H33 C55 H31 109.5
S2 C56 H35 109.5
S2 C56 H36 109.5
H35 C56 H36 109.5
S2 C56 H34 109.5
H35 C56 H34 109.5
H36 C56 H34 109.5
C41 C46 C45 119.8(2)
C41 C46 H40 116.7(18)
C45 C46 H40 123.5(18)
C46 C41 C42 121.5(2)
C46 C41 S1 119.86(16)
C42 C41 S1 118.64(17)
C43 C42 C41 117.1(2)
C43 C42 C47 120.5(2)
C41 C42 C47 122.4(2)
C44 C43 C42 121.8(2)
C44 C43 H37 119.1
C42 C43 H37 119.1
C45 C44 C43 119.9(2)
C45 C44 H38 120
C43 C44 H38 120
C44 C45 C46 119.9(2)
C44 C45 H39 120.1
C46 C45 H39 120.1
C42 C47 H42 109.5
C42 C47 H43 109.5
H42 C47 H43 109.5
C42 C47 H41 109.5
H42 C47 H41 109.5
H43 C47 H41 109.5
S1 C48 H45 109.5
S1 C48 H46 109.5
H45 C48 H46 109.5
S1 C48 H44 109.5
H45 C48 H44 109.5
H46 C48 H44 109.5

loop_
_geom_bond_atom_site_label_1
_geom_bond_atom_site_label_2
_geom_bond_distance
Cl1 C57 1.768(2)
Cl2 C57 1.759(2)
Cl3 C57 1.755(2)
S2 O6 1.5072(16)
S2 C49 1.795(2)
S2 C56 1.819(3)
S1 O5 1.5099(15)
S1 C48 1.788(2)
S1 C41 1.792(2)
O1 C2 1.370(2)
O1 H1 0.86(4)
O2 C12 1.366(2)
O2 H2 0.84(3)
O3 C22 1.356(2)
O3 H3 0.84(3)
O4 C32 1.362(3)
O4 H4 0.87(3)
C16 C17 1.371(3)
C16 C15 1.415(3)
C16 H12 0.95
C19 C18 1.368(3)
C19 C20 1.416(3)
C19 H15 0.95
C18 C17 1.407(3)
C18 H14 0.95
C17 H13 0.95
C20 C15 1.421(3)
C20 C11 1.427(3)
C15 C14 1.416(3)
C14 C13 1.363(3)
C14 H11 0.95
C13 C12 1.427(3)
C13 C23 1.491(3)
C12 C11 1.379(3)
C11 C1 1.490(3)
C23 C24 1.367(3)
C23 C22 1.426(3)
C22 C21 1.385(3)
C21 C30 1.435(3)
C21 C31 1.483(3)
C30 C25 1.419(3)
C30 C29 1.420(3)
C25 C24 1.413(3)
C25 C26 1.422(3)
C24 H16 0.95
C26 C27 1.366(3)
C26 H17 0.95
C27 C28 1.406(3)
C27 H18 0.95
C28 C29 1.372(3)
C28 H19 0.95
C29 H20 0.95
C31 C32 1.387(3)
C31 C40 1.435(3)
C32 C33 1.409(3)
C33 C34 1.366(3)
C33 H21 0.95
C34 C35 1.419(3)
C34 H22 0.95
C35 C36 1.415(3)
C35 C40 1.425(3)
C40 C39 1.420(3)
C39 C38 1.366(3)
C39 H26 0.95
C38 C37 1.415(3)
C38 H25 0.95
C37 C36 1.363(4)
C37 H24 0.95
C36 H23 0.95
C7 C6 1.362(3)
C7 C8 1.403(3)
C7 H8 0.95
C8 C9 1.369(3)
C8 H9 0.95
C9 C10 1.418(3)
C9 H10 0.95
C10 C5 1.424(3)
C10 C1 1.427(3)
C5 C6 1.418(3)
C5 C4 1.418(3)
C4 C3 1.360(3)
C4 H6 0.95
C6 H7 0.95
C3 C2 1.409(3)
C3 H5 0.95
C2 C1 1.375(3)
C57 H47 0.95(3)
C54 C49 1.377(3)
C54 C53 1.393(3)
C54 H30 0.95
C51 C52 1.383(4)
C51 C50 1.389(3)
C51 H27 0.95
C52 C53 1.387(4)
C52 H28 0.95
C53 H29 0.95
C50 C49 1.400(3)
C50 C55 1.511(3)
C55 H32 0.98
C55 H33 0.98
C55 H31 0.98
C56 H35 0.98
C56 H36 0.98
C56 H34 0.98
C46 C41 1.383(3)
C46 C45 1.385(3)
C46 H40 0.93(3)
C41 C42 1.399(3)
C42 C43 1.392(3)
C42 C47 1.507(3)
C43 C44 1.379(3)
C43 H37 0.95
C44 C45 1.379(3)
C44 H38 0.95
C45 H39 0.95
C47 H42 0.98
C47 H43 0.98
C47 H41 0.98
C48 H45 0.98
C48 H46 0.98
C48 H44 0.98

loop_
_geom_hbond_atom_site_label_D
_geom_hbond_atom_site_label_H
_geom_hbond_atom_site_label_A
_geom_hbond_distance_DH
_geom_hbond_distance_HA
_geom_hbond_distance_DA
_geom_hbond_angle_DHA
O1 H1 O5 0.86(4) 1.96(3) 2.737(2) 150(3)
O2 H2 O6 0.84(3) 2.03(3) 2.767(2) 147(3)
O3 H3 O5 0.84(3) 2.04(3) 2.816(2) 153(2)
O4 H4 O6 0.87(3) 2.08(3) 2.896(2) 155(3)
C57 H47 O1 0.95(3) 2.41(3) 3.319(3) 158(2)
C46 H40 O1 0.93(3) 2.23(3) 3.151(3) 175(3)

loop_
_geom_torsion_atom_site_label_1
_geom_torsion_atom_site_label_2
_geom_torsion_atom_site_label_3
_geom_torsion_atom_site_label_4
_geom_torsion
_geom_torsion_publ_flag
C20 C19 C18 C17 -2.6(3) ?
C15 C16 C17 C18 0.9(3) ?
C19 C18 C17 C16 1.3(3) ?
C18 C19 C20 C15 1.8(3) ?
C18 C19 C20 C11 -177.12(19) ?
C17 C16 C15 C14 176.37(19) ?
C17 C16 C15 C20 -1.7(3) ?
C19 C20 C15 C16 0.4(3) ?
C11 C20 C15 C16 179.30(18) ?
C19 C20 C15 C14 -177.77(17) ?
C11 C20 C15 C14 1.2(3) ?
C16 C15 C14 C13 -176.40(19) ?
C20 C15 C14 C13 1.7(3) ?
C15 C14 C13 C12 -2.0(3) ?
C15 C14 C13 C23 -179.65(17) ?
C14 C13 C12 O2 179.75(18) ?
C23 C13 C12 O2 -2.6(3) ?
C14 C13 C12 C11 -0.6(3) ?
C23 C13 C12 C11 177.01(17) ?
O2 C12 C11 C20 -176.93(17) ?
C13 C12 C11 C20 3.4(3) ?
O2 C12 C11 C1 1.3(3) ?
C13 C12 C11 C1 -178.31(17) ?
C19 C20 C11 C12 175.20(18) ?
C15 C20 C11 C12 -3.7(3) ?
C19 C20 C11 C1 -3.1(3) ?
C15 C20 C11 C1 178.05(17) ?
C14 C13 C23 C24 69.0(2) ?
C12 C13 C23 C24 -108.6(2) ?
C14 C13 C23 C22 -111.3(2) ?
C12 C13 C23 C22 71.0(2) yes
C24 C23 C22 O3 -179.04(17) ?
C13 C23 C22 O3 1.3(3) ?
C24 C23 C22 C21 0.9(3) ?
C13 C23 C22 C21 -178.79(17) ?
O3 C22 C21 C30 -179.71(17) ?
C23 C22 C21 C30 0.4(3) ?
O3 C22 C21 C31 -3.4(3) ?
C23 C22 C21 C31 176.72(18) ?
C22 C21 C30 C25 -0.7(3) ?
C31 C21 C30 C25 -176.95(19) ?
C22 C21 C30 C29 178.07(19) ?
C31 C21 C30 C29 1.8(3) ?
C29 C30 C25 C24 -179.02(18) ?
C21 C30 C25 C24 -0.2(3) ?
C29 C30 C25 C26 -0.9(3) ?
C21 C30 C25 C26 177.88(18) ?
C22 C23 C24 C25 -1.9(3) ?
C13 C23 C24 C25 177.83(17) ?
C30 C25 C24 C23 1.5(3) ?
C26 C25 C24 C23 -176.54(19) ?
C24 C25 C26 C27 177.4(2) ?
C30 C25 C26 C27 -0.6(3) ?
C25 C26 C27 C28 1.6(3) ?
C26 C27 C28 C29 -0.9(3) ?
C27 C28 C29 C30 -0.7(3) ?
C25 C30 C29 C28 1.6(3) ?
C21 C30 C29 C28 -177.2(2) ?
C22 C21 C31 C32 -71.1(3) yes
C30 C21 C31 C32 105.2(2) ?
C22 C21 C31 C40 108.5(2) ?
C30 C21 C31 C40 -75.2(3) ?
C40 C31 C32 O4 176.95(18) ?
C21 C31 C32 O4 -3.4(3) ?
C40 C31 C32 C33 -2.1(3) ?
C21 C31 C32 C33 177.48(18) ?
O4 C32 C33 C34 -176.82(19) ?
C31 C32 C33 C34 2.3(3) ?
C32 C33 C34 C35 0.0(3) ?
C33 C34 C35 C36 177.8(2) ?
C33 C34 C35 C40 -2.4(3) ?
C36 C35 C40 C39 1.5(3) ?
C34 C35 C40 C39 -178.4(2) ?
C36 C35 C40 C31 -177.65(19) ?
C34 C35 C40 C31 2.5(3) ?
C32 C31 C40 C39 -179.38(19) ?
C21 C31 C40 C39 1.0(3) ?
C32 C31 C40 C35 -0.3(3) ?
C21 C31 C40 C35 -179.89(18) ?
C35 C40 C39 C38 -1.3(3) ?
C31 C40 C39 C38 177.8(2) ?
C40 C39 C38 C37 0.4(4) ?
C39 C38 C37 C36 0.3(4) ?
C38 C37 C36 C35 -0.1(4) ?
C34 C35 C36 C37 179.0(2) ?
C40 C35 C36 C37 -0.8(3) ?
C6 C7 C8 C9 -0.6(4) ?
C7 C8 C9 C10 0.1(4) ?
C8 C9 C10 C5 -0.1(3) ?
C8 C9 C10 C1 180.0(2) ?
C9 C10 C5 C6 0.6(3) ?
C1 C10 C5 C6 -179.46(18) ?
C9 C10 C5 C4 -178.99(19) ?
C1 C10 C5 C4 0.9(3) ?
C6 C5 C4 C3 -179.2(2) ?
C10 C5 C4 C3 0.5(3) ?
C8 C7 C6 C5 1.2(4) ?
C4 C5 C6 C7 178.4(2) ?
C10 C5 C6 C7 -1.2(3) ?
C5 C4 C3 C2 -1.2(3) ?
C4 C3 C2 O1 -177.07(18) ?
C4 C3 C2 C1 0.5(3) ?
O1 C2 C1 C10 178.28(17) ?
C3 C2 C1 C10 0.8(3) ?
O1 C2 C1 C11 1.5(3) ?
C3 C2 C1 C11 -175.94(18) ?
C9 C10 C1 C2 178.37(19) ?
C5 C10 C1 C2 -1.5(3) ?
C9 C10 C1 C11 -4.9(3) ?
C5 C10 C1 C11 175.20(17) ?
C12 C11 C1 C2 -88.3(2) yes
C20 C11 C1 C2 89.9(2) ?
C12 C11 C1 C10 95.0(2) ?
C20 C11 C1 C10 -86.8(2) ?
C50 C51 C52 C53 0.4(4) ?
C51 C52 C53 C54 1.5(4) ?
C49 C54 C53 C52 -1.1(4) ?
C52 C51 C50 C49 -2.6(3) ?
C52 C51 C50 C55 175.5(2) ?
C53 C54 C49 C50 -1.2(4) ?
C53 C54 C49 S2 179.4(2) ?
C51 C50 C49 C54 3.0(3) ?
C55 C50 C49 C54 -175.1(2) ?
C51 C50 C49 S2 -177.64(17) ?
C55 C50 C49 S2 4.3(3) ?
O6 S2 C49 C54 7.7(2) ?
C56 S2 C49 C54 -99.5(2) ?
O6 S2 C49 C50 -171.73(17) ?
C56 S2 C49 C50 81.1(2) ?
C45 C46 C41 C42 -2.2(3) ?
C45 C46 C41 S1 179.54(18) ?
O5 S1 C41 C46 14.7(2) ?
C48 S1 C41 C46 -93.9(2) ?
O5 S1 C41 C42 -163.65(17) ?
C48 S1 C41 C42 87.8(2) ?
C46 C41 C42 C43 2.6(3) ?
S1 C41 C42 C43 -179.09(18) ?
C46 C41 C42 C47 -176.5(3) ?
S1 C41 C42 C47 1.8(3) ?
C41 C42 C43 C44 -1.1(4) ?
C47 C42 C43 C44 178.0(3) ?
C42 C43 C44 C45 -0.7(4) ?
C43 C44 C45 C46 1.2(3) ?
C41 C46 C45 C44 0.2(3) ?

loop_
_cod_related_entry_id
_cod_related_entry_database
_cod_related_entry_code
1 ChemSpider 21130923
